data_2216184
loop_
_publ_author_name
'Jacobsen, Jesse M.'
'Arimitsu, Satoru'
'Hammond, Gerald B.'
'Mashuta, Mark S.'

_publ_section_title
;
 3-Fluoro-2,4,5-triphenylfuran
;
_journal_coeditor_code ZL2071
_journal_issue 11
_journal_name_full 'Acta Crystallographica Section E'
_journal_page_first o4337
_journal_page_last o4337
_journal_paper_doi 10.1107/S1600536807049902
_journal_volume 63
_journal_year 2007
_chemical_formula_iupac 'C22 H15 F O'
_chemical_formula_moiety 'C22 H15 F O'
_chemical_formula_sum 'C22 H15 F O'
_chemical_formula_weight 314.34
_chemical_name_common 3-Fluoro-2,4,5-triphenylfuran
_chemical_name_systematic
;
3-Fluoro-2,4,5-triphenylfuran
;
_space_group_IT_number 61
_symmetry_cell_setting orthorhombic
_symmetry_space_group_name_Hall '-P 2ac 2ab'
_symmetry_space_group_name_H-M 'P b c a'
_atom_sites_solution_hydrogens geom
_atom_sites_solution_primary direct
_atom_sites_solution_secondary difmap
_audit_creation_method SHELXL-97
_cell_angle_alpha 90.00
_cell_angle_beta 90.00
_cell_angle_gamma 90.00
_cell_formula_units_Z 8
_cell_length_a 7.5865(9)
_cell_length_b 19.9375(15)
_cell_length_c 20.4751(19)
_cell_measurement_reflns_used 8241
_cell_measurement_temperature 100(2)
_cell_measurement_theta_max 28.10
_cell_measurement_theta_min 2.27
_cell_volume 3097.0(5)
_computing_cell_refinement 'SAINT (Bruker, 2002)'
_computing_data_collection 'SMART (Bruker, 2002)'
_computing_data_reduction 'SAINT (Bruker, 2002)'
_computing_molecular_graphics 'SHELXTL (Bruker, 2001) and ORTEP-3 (Farrugia, 1997)'
_computing_publication_material 'SHELXTL (Bruker, 2001)'
_computing_structure_refinement 'SHELXL97 (Sheldrick, 1997)'
_computing_structure_solution 'SHELXS97 (Sheldrick, 1990)'
_diffrn_ambient_temperature 100(2)
_diffrn_measured_fraction_theta_full 0.977
_diffrn_measured_fraction_theta_max 0.977
_diffrn_measurement_device_type 'Bruker SMART APEX'
_diffrn_measurement_method \w
_diffrn_radiation_monochromator graphite
_diffrn_radiation_source 'fine-focus sealed tube'
_diffrn_radiation_type MoK\a
_diffrn_radiation_wavelength 0.71073
_diffrn_reflns_av_R_equivalents 0.0207
_diffrn_reflns_av_sigmaI/netI 0.0148
_diffrn_reflns_limit_h_max 9
_diffrn_reflns_limit_h_min -10
_diffrn_reflns_limit_k_max 26
_diffrn_reflns_limit_k_min -26
_diffrn_reflns_limit_l_max 26
_diffrn_reflns_limit_l_min -26
_diffrn_reflns_number 24875
_diffrn_reflns_theta_full 28.12
_diffrn_reflns_theta_max 28.12
_diffrn_reflns_theta_min 1.99
_diffrn_standards_decay_% <0.1
_diffrn_standards_interval_count 0
_diffrn_standards_interval_time 0
_diffrn_standards_number 0
_exptl_absorpt_coefficient_mu 0.089
_exptl_absorpt_correction_T_max 0.962
_exptl_absorpt_correction_T_min 0.861
_exptl_absorpt_correction_type multi-scan
_exptl_absorpt_process_details '(SADABS; Sheldrick, 2001)'
_exptl_crystal_colour colorless
_exptl_crystal_density_diffrn 1.348
_exptl_crystal_density_method 'not measured'
_exptl_crystal_description prism
_exptl_crystal_F_000 1312
_exptl_crystal_size_max 0.41
_exptl_crystal_size_mid 0.38
_exptl_crystal_size_min 0.35
_refine_diff_density_max 0.589
_refine_diff_density_min -0.236
_refine_ls_extinction_method none
_refine_ls_goodness_of_fit_ref 1.055
_refine_ls_hydrogen_treatment refall
_refine_ls_matrix_type full
_refine_ls_number_parameters 277
_refine_ls_number_reflns 3687
_refine_ls_number_restraints 0
_refine_ls_restrained_S_all 1.055
_refine_ls_R_factor_all 0.0480
_refine_ls_R_factor_gt 0.0447
_refine_ls_shift/su_max 0.000
_refine_ls_shift/su_mean 0.000
_refine_ls_structure_factor_coef Fsqd
_refine_ls_weighting_details 'calc w=1/[\s^2^(Fo^2^)+(0.0604P)^2^+1.6834P] where P=(Fo^2^+2Fc^2^)/3'
_refine_ls_weighting_scheme calc
_refine_ls_wR_factor_gt 0.1164
_refine_ls_wR_factor_ref 0.1190
_reflns_number_gt 3398
_reflns_number_total 3687
_reflns_threshold_expression I>2\s(I)
_cod_data_source_file zl2071.cif
_cod_data_source_block I
_cod_depositor_comments
;
The following automatic conversions were performed:
'_symmetry_cell_setting' value 'Orthorhombic' changed to 'orthorhombic'
according to '/home/saulius/struct/CIF-dictionaries/cif_core.dic'
dictionary named 'cif_core.dic' version 2.4.1 from 2010-06-29.

Automatic conversion script
Id: cif_fix_enum 1527 2010-12-29 10:47:43Z saulius 

The following automatic conversions were performed:

'_symmetry_cell_setting' value 'Orthorhombic' changed to
'orthorhombic' according to
/home/saulius/struct/CIF-dictionaries/cif_core.dic dictionary named
'cif_core.dic' version 2.4.1 from 2010-06-29.

Automatic conversion script
Id: cif_fix_values 1715 2011-07-08 13:25:40Z adriana 
;
_cod_database_code 2216184
_cod_database_fobs_code 2216184

loop_
_symmetry_equiv_pos_as_xyz
'x, y, z'
'-x+1/2, -y, z+1/2'
'-x, y+1/2, -z+1/2'
'x+1/2, -y+1/2, -z'
'-x, -y, -z'
'x-1/2, y, -z-1/2'
'x, -y-1/2, z-1/2'
'-x-1/2, y-1/2, z'

loop_
_atom_site_type_symbol
_atom_site_label
_atom_site_fract_x
_atom_site_fract_y
_atom_site_fract_z
_atom_site_U_iso_or_equiv
_atom_site_adp_type
_atom_site_calc_flag
_atom_site_occupancy
O O1 0.24250(12) 0.14903(4) 0.30129(4) 0.0193(2) Uani d 1
F F1 0.36667(12) 0.26745(4) 0.18364(4) 0.0268(2) Uani d 1
C C1 0.26352(17) 0.16753(6) 0.23730(6) 0.0188(3) Uani d 1
C C2 0.32872(17) 0.23095(6) 0.23764(6) 0.0195(3) Uani d 1
C C3 0.34605(16) 0.25496(6) 0.30272(6) 0.0194(3) Uani d 1
C C4 0.29465(15) 0.20144(6) 0.34049(6) 0.0184(3) Uani d 1
C C5 0.20939(16) 0.12118(6) 0.18630(6) 0.0195(3) Uani d 1
C C6 0.2446(2) 0.13500(7) 0.12062(7) 0.0260(3) Uani d 1
H H6 0.308(2) 0.1752(9) 0.1103(8) 0.027(4) Uiso d 1
C C7 0.1890(2) 0.09044(8) 0.07241(7) 0.0304(3) Uani d 1
H H7 0.215(2) 0.1031(9) 0.0283(10) 0.037(5) Uiso d 1
C C8 0.0992(2) 0.03254(8) 0.08894(7) 0.0303(3) Uani d 1
H H8 0.060(3) 0.0013(10) 0.0532(9) 0.045(5) Uiso d 1
C C9 0.0633(2) 0.01869(7) 0.15384(7) 0.0292(3) Uani d 1
H H9 -0.003(3) -0.0234(10) 0.1652(9) 0.038(5) Uiso d 1
C C10 0.11767(18) 0.06254(7) 0.20227(7) 0.0243(3) Uani d 1
H H10 0.091(2) 0.0522(8) 0.2489(9) 0.030(4) Uiso d 1
C C11 0.39500(16) 0.32426(6) 0.32030(6) 0.0191(3) Uani d 1
C C12 0.30502(17) 0.36018(6) 0.36857(6) 0.0209(3) Uani d 1
H H12 0.210(2) 0.3385(8) 0.3916(8) 0.025(4) Uiso d 1
C C13 0.35095(18) 0.42630(7) 0.38218(6) 0.0237(3) Uani d 1
H H13 0.288(2) 0.4511(9) 0.4165(9) 0.033(5) Uiso d 1
C C14 0.48662(19) 0.45735(7) 0.34824(7) 0.0256(3) Uani d 1
H H14 0.519(2) 0.5038(9) 0.3574(8) 0.029(4) Uiso d 1
C C15 0.57389(19) 0.42260(7) 0.29931(7) 0.0256(3) Uani d 1
H H15 0.666(2) 0.4434(9) 0.2744(9) 0.033(5) Uiso d 1
C C16 0.52771(18) 0.35688(7) 0.28521(6) 0.0227(3) Uani d 1
H H16 0.588(2) 0.3326(8) 0.2512(8) 0.023(4) Uiso d 1
C C17 0.29370(16) 0.18711(6) 0.41057(6) 0.0186(3) Uani d 1
C C18 0.19434(18) 0.13319(7) 0.43419(7) 0.0233(3) Uani d 1
H H18 0.118(2) 0.1069(8) 0.4032(9) 0.029(4) Uiso d 1
C C19 0.1970(2) 0.11738(7) 0.50027(7) 0.0277(3) Uani d 1
H H19 0.126(2) 0.0805(9) 0.5154(9) 0.034(5) Uiso d 1
C C20 0.2979(2) 0.15475(7) 0.54358(7) 0.0276(3) Uani d 1
H H20 0.297(2) 0.1453(9) 0.5882(9) 0.030(4) Uiso d 1
C C21 0.39791(19) 0.20809(7) 0.52025(6) 0.0248(3) Uani d 1
H H21 0.470(2) 0.2344(8) 0.5490(8) 0.026(4) Uiso d 1
C C22 0.39726(17) 0.22406(6) 0.45427(6) 0.0210(3) Uani d 1
H H22 0.474(2) 0.2595(8) 0.4383(8) 0.024(4) Uiso d 1

loop_
_atom_site_aniso_label
_atom_site_aniso_U_11
_atom_site_aniso_U_22
_atom_site_aniso_U_33
_atom_site_aniso_U_12
_atom_site_aniso_U_13
_atom_site_aniso_U_23
O1 0.0223(4) 0.0194(4) 0.0161(4) 0.0000(3) -0.0005(3) -0.0001(3)
F1 0.0369(5) 0.0251(4) 0.0184(4) -0.0011(3) 0.0038(3) 0.0047(3)
C1 0.0195(6) 0.0210(6) 0.0160(6) 0.0033(5) 0.0010(4) 0.0013(4)
C2 0.0220(6) 0.0194(6) 0.0170(6) 0.0029(5) 0.0006(5) 0.0018(4)
C3 0.0183(5) 0.0209(6) 0.0191(6) 0.0030(5) -0.0001(4) 0.0004(4)
C4 0.0178(6) 0.0181(6) 0.0194(6) 0.0014(4) -0.0015(4) -0.0027(4)
C5 0.0194(6) 0.0214(6) 0.0177(6) 0.0050(5) -0.0012(4) -0.0011(4)
C6 0.0307(7) 0.0277(7) 0.0195(6) 0.0050(6) 0.0016(5) 0.0019(5)
C7 0.0369(8) 0.0371(8) 0.0173(6) 0.0111(6) -0.0014(6) -0.0011(5)
C8 0.0319(7) 0.0317(7) 0.0273(7) 0.0068(6) -0.0091(6) -0.0077(6)
C9 0.0293(7) 0.0271(7) 0.0311(7) -0.0010(6) -0.0049(6) -0.0040(6)
C10 0.0248(6) 0.0245(6) 0.0235(6) 0.0007(5) -0.0011(5) -0.0013(5)
C11 0.0204(6) 0.0182(6) 0.0186(6) 0.0024(5) -0.0032(4) 0.0022(4)
C12 0.0223(6) 0.0221(6) 0.0182(6) 0.0015(5) -0.0006(5) 0.0019(5)
C13 0.0292(7) 0.0226(6) 0.0193(6) 0.0052(5) -0.0042(5) -0.0009(5)
C14 0.0326(7) 0.0186(6) 0.0255(6) -0.0001(5) -0.0081(5) 0.0025(5)
C15 0.0259(6) 0.0236(6) 0.0273(7) -0.0022(5) -0.0017(5) 0.0060(5)
C16 0.0229(6) 0.0230(6) 0.0221(6) 0.0028(5) 0.0008(5) 0.0023(5)
C17 0.0182(6) 0.0183(6) 0.0195(6) 0.0030(4) 0.0005(4) 0.0009(4)
C18 0.0242(6) 0.0220(6) 0.0236(6) -0.0014(5) 0.0010(5) 0.0009(5)
C19 0.0318(7) 0.0256(7) 0.0258(7) -0.0016(6) 0.0062(6) 0.0050(5)
C20 0.0374(8) 0.0273(7) 0.0180(6) 0.0075(6) 0.0037(5) 0.0021(5)
C21 0.0305(7) 0.0232(6) 0.0207(6) 0.0051(5) -0.0032(5) -0.0031(5)
C22 0.0225(6) 0.0190(6) 0.0215(6) 0.0009(5) -0.0010(5) 0.0005(5)

loop_
_atom_type_symbol
_atom_type_description
_atom_type_scat_dispersion_real
_atom_type_scat_dispersion_imag
_atom_type_scat_source
C C 0.0033 0.0016 'International Tables Vol C Tables 4.2.6.8 and 6.1.1.4'
H H 0.0000 0.0000 'International Tables Vol C Tables 4.2.6.8 and 6.1.1.4'
O O 0.0106 0.0060 'International Tables Vol C Tables 4.2.6.8 and 6.1.1.4'
F F 0.0171 0.0103 'International Tables Vol C Tables 4.2.6.8 and 6.1.1.4'

loop_
_geom_angle_atom_site_label_1
_geom_angle_atom_site_label_2
_geom_angle_atom_site_label_3
_geom_angle
_geom_angle_publ_flag
C1 O1 C4 108.65(10) no
C2 C1 O1 106.75(10) no
C2 C1 C5 134.32(11) no
O1 C1 C5 118.87(11) no
F1 C2 C1 124.99(11) no
F1 C2 C3 124.36(11) no
C1 C2 C3 110.61(11) no
C4 C3 C2 103.87(11) no
C4 C3 C11 131.39(12) no
C2 C3 C11 124.56(11) no
C3 C4 O1 110.06(11) no
C3 C4 C17 134.83(12) no
O1 C4 C17 114.99(10) no
C6 C5 C10 118.98(12) no
C6 C5 C1 120.76(12) no
C10 C5 C1 120.25(11) no
C7 C6 C5 119.84(14) no
C7 C6 H6 121.9(10) no
C5 C6 H6 118.2(10) no
C8 C7 C6 120.54(13) no
C8 C7 H7 123.5(11) no
C6 C7 H7 115.9(11) no
C7 C8 C9 119.90(13) no
C7 C8 H8 118.9(11) no
C9 C8 H8 121.2(11) no
C10 C9 C8 120.18(14) no
C10 C9 H9 120.7(11) no
C8 C9 H9 119.1(11) no
C9 C10 C5 120.55(13) no
C9 C10 H10 119.6(10) no
C5 C10 H10 119.9(10) no
C16 C11 C12 118.47(12) no
C16 C11 C3 119.46(11) no
C12 C11 C3 121.96(11) no
C13 C12 C11 120.29(12) no
C13 C12 H12 121.0(10) no
C11 C12 H12 118.7(10) no
C14 C13 C12 120.53(12) no
C14 C13 H13 119.6(10) no
C12 C13 H13 119.8(10) no
C15 C14 C13 119.55(12) no
C15 C14 H14 119.5(10) no
C13 C14 H14 120.9(10) no
C14 C15 C16 120.13(13) no
C14 C15 H15 121.0(11) no
C16 C15 H15 118.8(11) no
C15 C16 C11 120.98(13) no
C15 C16 H16 120.3(10) no
C11 C16 H16 118.8(9) no
C18 C17 C22 119.05(12) no
C18 C17 C4 119.45(11) no
C22 C17 C4 121.41(11) no
C19 C18 C17 120.20(13) no
C19 C18 H18 120.3(10) no
C17 C18 H18 119.5(10) no
C20 C19 C18 120.55(13) no
C20 C19 H19 120.9(11) no
C18 C19 H19 118.5(11) no
C19 C20 C21 119.46(13) no
C19 C20 H20 120.9(11) no
C21 C20 H20 119.6(11) no
C22 C21 C20 120.50(13) no
C22 C21 H21 118.2(10) no
C20 C21 H21 121.3(10) no
C21 C22 C17 120.22(12) no
C21 C22 H22 119.5(9) no
C17 C22 H22 120.2(9) no

loop_
_geom_bond_atom_site_label_1
_geom_bond_atom_site_label_2
_geom_bond_distance
_geom_bond_publ_flag
O1 C1 1.3704(14) no
O1 C4 1.3758(15) no
F1 C2 1.3546(14) no
C1 C2 1.3578(18) no
C1 C5 1.4537(17) no
C2 C3 1.4219(17) no
C3 C4 1.3743(18) no
C3 C11 1.4753(17) no
C4 C17 1.4631(17) no
C5 C6 1.3984(18) no
C5 C10 1.3993(19) no
C6 C7 1.394(2) no
C6 H6 0.958(17) no
C7 C8 1.383(2) no
C7 H7 0.959(19) no
C8 C9 1.384(2) no
C8 H8 1.01(2) no
C9 C10 1.3849(19) no
C9 H9 1.004(19) no
C10 H10 0.999(18) no
C11 C16 1.3976(18) no
C11 C12 1.3984(17) no
C12 C13 1.3916(18) no
C12 H12 0.966(17) no
C13 C14 1.388(2) no
C13 H13 0.984(18) no
C14 C15 1.386(2) no
C14 H14 0.977(17) no
C15 C16 1.3866(19) no
C15 H15 0.959(19) no
C16 H16 0.964(17) no
C17 C18 1.3993(18) no
C17 C22 1.4002(18) no
C18 C19 1.3892(19) no
C18 H18 1.005(18) no
C19 C20 1.388(2) no
C19 H19 0.965(18) no
C20 C21 1.391(2) no
C20 H20 0.932(18) no
C21 C22 1.3879(18) no
C21 H21 0.961(17) no
C22 H22 0.973(17) no

loop_
_geom_torsion_atom_site_label_1
_geom_torsion_atom_site_label_2
_geom_torsion_atom_site_label_3
_geom_torsion_atom_site_label_4
_geom_torsion
_geom_torsion_publ_flag
C4 O1 C1 C2 0.17(13) no
C4 O1 C1 C5 -177.28(10) no
O1 C1 C2 F1 -179.54(11) no
C5 C1 C2 F1 -2.7(2) no
O1 C1 C2 C3 -1.62(15) no
C5 C1 C2 C3 175.24(13) no
F1 C2 C3 C4 -179.66(11) no
C1 C2 C3 C4 2.40(14) no
F1 C2 C3 C11 4.7(2) no
C1 C2 C3 C11 -173.21(12) no
C2 C3 C4 O1 -2.26(13) no
C11 C3 C4 O1 172.92(12) no
C2 C3 C4 C17 173.25(13) no
C11 C3 C4 C17 -11.6(2) no
C1 O1 C4 C3 1.40(13) no
C1 O1 C4 C17 -175.10(10) no
C2 C1 C5 C6 10.0(2) no
O1 C1 C5 C6 -173.47(12) no
C2 C1 C5 C10 -168.72(14) no
O1 C1 C5 C10 7.86(18) no
C10 C5 C6 C7 -0.2(2) no
C1 C5 C6 C7 -178.92(12) no
C5 C6 C7 C8 0.0(2) no
C6 C7 C8 C9 0.3(2) no
C7 C8 C9 C10 -0.2(2) no
C8 C9 C10 C5 -0.1(2) no
C6 C5 C10 C9 0.3(2) no
C1 C5 C10 C9 178.98(12) no
C4 C3 C11 C16 144.23(14) no
C2 C3 C11 C16 -41.45(18) no
C4 C3 C11 C12 -39.9(2) no
C2 C3 C11 C12 134.45(13) no
C16 C11 C12 C13 -1.74(18) no
C3 C11 C12 C13 -177.69(11) no
C11 C12 C13 C14 -0.17(19) no
C12 C13 C14 C15 1.6(2) no
C13 C14 C15 C16 -1.1(2) no
C14 C15 C16 C11 -0.9(2) no
C12 C11 C16 C15 2.27(19) no
C3 C11 C16 C15 178.31(12) no
C3 C4 C17 C18 165.26(14) no
O1 C4 C17 C18 -19.39(16) no
C3 C4 C17 C22 -18.1(2) no
O1 C4 C17 C22 157.30(11) no
C22 C17 C18 C19 0.91(19) no
C4 C17 C18 C19 177.67(12) no
C17 C18 C19 C20 0.0(2) no
C18 C19 C20 C21 -0.5(2) no
C19 C20 C21 C22 0.0(2) no
C20 C21 C22 C17 0.9(2) no
C18 C17 C22 C21 -1.35(19) no
C4 C17 C22 C21 -178.05(12) no

loop_
_cod_related_entry_id
_cod_related_entry_database
_cod_related_entry_code
1 ChemSpider 21121118
